data_2235479
loop_
_publ_author_name
'Fun, Hoong-Kun'
'Quah, Ching Kheng'
Nitinchandra
'Kalluraya, Balakrishna'
'Babu, M.'

_publ_section_title
;
 <i>N</i>'-[(<i>E</i>)-4-Bromobenzylidene]-1-benzofuran-2-carbohydrazide
 monohydrate
;
_journal_coeditor_code HB6850
_journal_issue 7
_journal_name_full 'Acta Crystallographica Section E'
_journal_page_first o2121
_journal_paper_doi 10.1107/S1600536812026724
_journal_volume 68
_journal_year 2012
_chemical_formula_iupac 'C16 H11 Br N2 O2, H2 O'
_chemical_formula_moiety 'C16 H11 Br N2 O2, H2 O'
_chemical_formula_sum 'C16 H13 Br N2 O3'
_chemical_formula_weight 361.19
_chemical_name_systematic
;
<i>N</i>'-[(<i>E</i>)-4-Bromobenzylidene]-1-benzofuran-2-carbohydrazide
monohydrate
;
_space_group_IT_number 9
_symmetry_cell_setting monoclinic
_symmetry_space_group_name_Hall 'C -2yc'
_symmetry_space_group_name_H-M 'C 1 c 1'
_atom_sites_solution_hydrogens geom
_atom_sites_solution_primary direct
_atom_sites_solution_secondary difmap
_audit_creation_method SHELXL-97
_cell_angle_alpha 90.00
_cell_angle_beta 99.1750(10)
_cell_angle_gamma 90.00
_cell_formula_units_Z 4
_cell_length_a 25.0594(4)
_cell_length_b 4.67180(10)
_cell_length_c 12.6166(2)
_cell_measurement_reflns_used 9978
_cell_measurement_temperature 100
_cell_measurement_theta_max 35.87
_cell_measurement_theta_min 3.27
_cell_volume 1458.16(5)
_computing_cell_refinement 'SAINT (Bruker, 2009)'
_computing_data_collection 'APEX2 (Bruker, 2009)'
_computing_data_reduction 'SAINT (Bruker, 2009)'
_computing_molecular_graphics 'SHELXTL (Sheldrick, 2008)'
_computing_publication_material 'SHELXTL (Sheldrick, 2008) and PLATON (Spek, 2009)'
_computing_structure_refinement 'SHELXTL (Sheldrick, 2008)'
_computing_structure_solution 'SHELXTL (Sheldrick, 2008)'
_diffrn_ambient_temperature 100
_diffrn_measured_fraction_theta_full 0.997
_diffrn_measured_fraction_theta_max 0.997
_diffrn_measurement_device_type 'Bruker SMART APEXII CCD'
_diffrn_measurement_method '\f and \w scans'
_diffrn_radiation_monochromator graphite
_diffrn_radiation_source 'fine-focus sealed tube'
_diffrn_radiation_type MoK\a
_diffrn_radiation_wavelength 0.71073
_diffrn_reflns_av_R_equivalents 0.0243
_diffrn_reflns_av_sigmaI/netI 0.0390
_diffrn_reflns_limit_h_max 40
_diffrn_reflns_limit_h_min -38
_diffrn_reflns_limit_k_max 7
_diffrn_reflns_limit_k_min -7
_diffrn_reflns_limit_l_max 20
_diffrn_reflns_limit_l_min -20
_diffrn_reflns_number 22903
_diffrn_reflns_theta_full 35.94
_diffrn_reflns_theta_max 35.94
_diffrn_reflns_theta_min 3.27
_diffrn_standards_number 0
_exptl_absorpt_coefficient_mu 2.833
_exptl_absorpt_correction_T_max 0.7078
_exptl_absorpt_correction_T_min 0.3903
_exptl_absorpt_correction_type multi-scan
_exptl_absorpt_process_details '(<i>SADABS</i>; Bruker, 2009)'
_exptl_crystal_colour colourless
_exptl_crystal_density_diffrn 1.645
_exptl_crystal_density_method 'not measured'
_exptl_crystal_description block
_exptl_crystal_F_000 728
_exptl_crystal_size_max 0.409
_exptl_crystal_size_mid 0.223
_exptl_crystal_size_min 0.131
_refine_diff_density_max 0.545
_refine_diff_density_min -0.239
_refine_ls_abs_structure_details 'Flack (1983), 3029 Friedel pairs'
_refine_ls_abs_structure_Flack 0.002(3)
_refine_ls_extinction_method none
_refine_ls_goodness_of_fit_ref 1.004
_refine_ls_hydrogen_treatment mixed
_refine_ls_matrix_type full
_refine_ls_number_parameters 205
_refine_ls_number_reflns 6458
_refine_ls_number_restraints 2
_refine_ls_restrained_S_all 1.004
_refine_ls_R_factor_all 0.0245
_refine_ls_R_factor_gt 0.0214
_refine_ls_shift/su_max 0.001
_refine_ls_shift/su_mean 0.001
_refine_ls_structure_factor_coef Fsqd
_refine_ls_weighting_details 'calc w=1/[\s^2^(Fo^2^)+(0.0159P)^2^] where P=(Fo^2^+2Fc^2^)/3'
_refine_ls_weighting_scheme calc
_refine_ls_wR_factor_gt 0.0476
_refine_ls_wR_factor_ref 0.0484
_reflns_number_gt 6000
_reflns_number_total 6458
_reflns_threshold_expression I>2\s(I)
_cod_data_source_file hb6850.cif
_cod_data_source_block I
_cod_original_sg_symbol_H-M 'C c'
_cod_database_code 2235479
_cod_database_fobs_code 2235479

loop_
_symmetry_equiv_pos_as_xyz
'x, y, z'
'x, -y, z+1/2'
'x+1/2, y+1/2, z'
'x+1/2, -y+1/2, z+1/2'

loop_
_atom_site_type_symbol
_atom_site_label
_atom_site_fract_x
_atom_site_fract_y
_atom_site_fract_z
_atom_site_U_iso_or_equiv
_atom_site_adp_type
_atom_site_calc_flag
_atom_site_refinement_flags
_atom_site_occupancy
_atom_site_symmetry_multiplicity
Br Br1 0.493770(6) 1.100705(19) 0.508751(8) 0.02217(3) Uani d . 1 1
O O1 0.18964(3) -0.55368(16) 0.27425(6) 0.01388(14) Uani d . 1 1
O O2 0.23751(3) -0.22894(17) 0.52806(6) 0.01613(14) Uani d . 1 1
N N1 0.25775(4) -0.12217(17) 0.36132(8) 0.01253(15) Uani d . 1 1
N N2 0.29362(4) 0.08563(17) 0.40538(8) 0.01311(15) Uani d . 1 1
C C1 0.15501(5) -0.6274(2) 0.42754(10) 0.0167(2) Uani d . 1 1
H H1A 0.1499 -0.6159 0.4988 0.020 Uiso calc R 1 1
C C2 0.12501(5) -0.7988(2) 0.34457(9) 0.01525(18) Uani d . 1 1
C C3 0.08115(5) -0.9889(3) 0.33817(10) 0.0212(2) Uani d . 1 1
H H3A 0.0646 -1.0253 0.3978 0.025 Uiso calc R 1 1
C C4 0.06318(5) -1.1207(2) 0.24052(10) 0.0196(2) Uani d . 1 1
H H4A 0.0339 -1.2455 0.2343 0.024 Uiso calc R 1 1
C C5 0.08847(5) -1.0683(2) 0.15094(11) 0.0174(2) Uani d . 1 1
H H5A 0.0757 -1.1616 0.0868 0.021 Uiso calc R 1 1
C C6 0.13193(7) -0.8818(2) 0.15468(11) 0.0167(2) Uani d . 1 1
H H6A 0.1489 -0.8486 0.0955 0.020 Uiso calc R 1 1
C C7 0.14821(4) -0.7488(2) 0.25269(9) 0.01312(17) Uani d . 1 1
C C8 0.19229(4) -0.4854(2) 0.38103(9) 0.01323(17) Uani d . 1 1
C C9 0.23162(4) -0.2696(2) 0.42951(9) 0.01253(17) Uani d . 1 1
C C10 0.32052(4) 0.2111(2) 0.34060(9) 0.01383(17) Uani d . 1 1
H H10A 0.3147 0.1628 0.2682 0.017 Uiso calc R 1 1
C C11 0.36048(6) 0.4314(2) 0.38081(11) 0.0136(2) Uani d . 1 1
C C12 0.39181(5) 0.5549(2) 0.31113(11) 0.0176(2) Uani d . 1 1
H H12A 0.3860 0.5028 0.2391 0.021 Uiso calc R 1 1
C C13 0.43169(5) 0.7550(2) 0.34769(10) 0.0184(2) Uani d . 1 1
H H13A 0.4531 0.8332 0.3012 0.022 Uiso calc R 1 1
C C14 0.43889(5) 0.8351(2) 0.45464(10) 0.0167(2) Uani d . 1 1
C C15 0.40692(5) 0.7233(2) 0.52486(9) 0.0175(2) Uani d . 1 1
H H15A 0.4116 0.7844 0.5959 0.021 Uiso calc R 1 1
C C16 0.36790(5) 0.5192(2) 0.48830(9) 0.01555(19) Uani d . 1 1
H H16A 0.3467 0.4410 0.5352 0.019 Uiso calc R 1 1
O O1W 0.27065(4) 0.74269(17) 0.14979(7) 0.01805(15) Uani d . 1 1
H H2W1 0.2695 0.8848 0.1077 0.010(4) Uiso d R 1 1
H H1W1 0.2584 0.5915 0.1236 0.039(6) Uiso d R 1 1
H H1N1 0.2547(7) -0.166(4) 0.2920(14) 0.020(4) Uiso d . 1 1

loop_
_atom_site_aniso_label
_atom_site_aniso_U_11
_atom_site_aniso_U_22
_atom_site_aniso_U_33
_atom_site_aniso_U_12
_atom_site_aniso_U_13
_atom_site_aniso_U_23
Br1 0.01396(4) 0.01463(4) 0.03562(7) -0.00355(5) -0.00306(4) 0.00589(5)
O1 0.0141(4) 0.0144(3) 0.0133(4) -0.0033(2) 0.0027(3) -0.0009(2)
O2 0.0209(4) 0.0149(3) 0.0130(3) -0.0020(3) 0.0039(3) -0.0014(2)
N1 0.0136(4) 0.0121(3) 0.0119(4) -0.0020(3) 0.0022(3) -0.0012(3)
N2 0.0126(4) 0.0113(3) 0.0150(4) -0.0019(3) 0.0009(3) -0.0012(3)
C1 0.0201(5) 0.0172(5) 0.0136(5) -0.0042(3) 0.0053(4) -0.0019(3)
C2 0.0153(5) 0.0148(4) 0.0160(5) -0.0031(3) 0.0035(4) -0.0005(3)
C3 0.0224(6) 0.0227(5) 0.0197(6) -0.0093(4) 0.0069(4) -0.0013(4)
C4 0.0179(5) 0.0197(5) 0.0209(6) -0.0075(4) 0.0017(4) -0.0007(4)
C5 0.0183(5) 0.0177(4) 0.0152(5) -0.0016(3) 0.0001(4) -0.0015(3)
C6 0.0183(6) 0.0197(5) 0.0123(5) -0.0014(4) 0.0028(4) 0.0003(4)
C7 0.0119(4) 0.0116(4) 0.0159(5) -0.0013(3) 0.0025(4) 0.0008(3)
C8 0.0145(4) 0.0122(4) 0.0128(5) -0.0014(3) 0.0016(4) -0.0019(3)
C9 0.0127(4) 0.0111(4) 0.0139(5) 0.0001(3) 0.0022(4) -0.0003(3)
C10 0.0147(5) 0.0132(4) 0.0136(5) -0.0003(3) 0.0023(4) -0.0001(3)
C11 0.0130(5) 0.0121(4) 0.0157(5) 0.0017(3) 0.0023(4) 0.0023(3)
C12 0.0190(5) 0.0172(4) 0.0176(5) -0.0006(4) 0.0061(4) 0.0020(4)
C13 0.0163(5) 0.0167(4) 0.0232(6) -0.0012(3) 0.0060(4) 0.0046(4)
C14 0.0131(5) 0.0121(4) 0.0239(6) -0.0006(3) 0.0004(4) 0.0041(3)
C15 0.0170(5) 0.0168(4) 0.0178(5) -0.0034(3) 0.0002(4) 0.0016(4)
C16 0.0152(5) 0.0156(4) 0.0159(5) -0.0030(3) 0.0024(4) 0.0006(3)
O1W 0.0251(4) 0.0160(3) 0.0129(4) -0.0005(3) 0.0026(3) 0.0005(3)

loop_
_atom_type_symbol
_atom_type_description
_atom_type_scat_dispersion_real
_atom_type_scat_dispersion_imag
_atom_type_scat_source
C C 0.0033 0.0016 'International Tables Vol C Tables 4.2.6.8 and 6.1.1.4'
H H 0.0000 0.0000 'International Tables Vol C Tables 4.2.6.8 and 6.1.1.4'
N N 0.0061 0.0033 'International Tables Vol C Tables 4.2.6.8 and 6.1.1.4'
O O 0.0106 0.0060 'International Tables Vol C Tables 4.2.6.8 and 6.1.1.4'
Br Br -0.2901 2.4595 'International Tables Vol C Tables 4.2.6.8 and 6.1.1.4'

loop_
_geom_angle_atom_site_label_1
_geom_angle_atom_site_label_2
_geom_angle_atom_site_label_3
_geom_angle
C7 O1 C8 105.33(8)
C9 N1 N2 116.97(9)
C9 N1 H1N1 122.2(12)
N2 N1 H1N1 120.5(12)
C10 N2 N1 116.14(9)
C8 C1 C2 105.98(10)
C8 C1 H1A 127.0
C2 C1 H1A 127.0
C7 C2 C3 118.90(10)
C7 C2 C1 105.87(9)
C3 C2 C1 135.23(11)
C4 C3 C2 118.16(11)
C4 C3 H3A 120.9
C2 C3 H3A 120.9
C3 C4 C5 120.93(11)
C3 C4 H4A 119.5
C5 C4 H4A 119.5
C6 C5 C4 122.31(12)
C6 C5 H5A 118.8
C4 C5 H5A 118.8
C7 C6 C5 115.40(12)
C7 C6 H6A 122.3
C5 C6 H6A 122.3
O1 C7 C6 125.38(10)
O1 C7 C2 110.34(9)
C6 C7 C2 124.27(10)
C1 C8 O1 112.45(9)
C1 C8 C9 128.15(10)
O1 C8 C9 119.35(9)
O2 C9 N1 124.56(10)
O2 C9 C8 119.00(10)
N1 C9 C8 116.41(9)
N2 C10 C11 119.96(10)
N2 C10 H10A 120.0
C11 C10 H10A 120.0
C12 C11 C16 119.23(12)
C12 C11 C10 119.59(12)
C16 C11 C10 121.17(11)
C13 C12 C11 121.05(12)
C13 C12 H12A 119.5
C11 C12 H12A 119.5
C14 C13 C12 118.66(11)
C14 C13 H13A 120.7
C12 C13 H13A 120.7
C13 C14 C15 121.45(11)
C13 C14 Br1 120.14(9)
C15 C14 Br1 118.41(9)
C14 C15 C16 119.56(11)
C14 C15 H15A 120.2
C16 C15 H15A 120.2
C15 C16 C11 119.98(11)
C15 C16 H16A 120.0
C11 C16 H16A 120.0
H2W1 O1W H1W1 116.8

loop_
_geom_bond_atom_site_label_1
_geom_bond_atom_site_label_2
_geom_bond_distance
Br1 C14 1.8967(11)
O1 C7 1.3757(13)
O1 C8 1.3757(13)
O2 C9 1.2431(13)
N1 C9 1.3501(14)
N1 N2 1.3783(12)
N1 H1N1 0.890(17)
N2 C10 1.2815(14)
C1 C8 1.3537(16)
C1 C2 1.4323(16)
C1 H1A 0.9300
C2 C7 1.3970(15)
C2 C3 1.4054(16)
C3 C4 1.3865(18)
C3 H3A 0.9300
C4 C5 1.4027(19)
C4 H4A 0.9300
C5 C6 1.3895(19)
C5 H5A 0.9300
C6 C7 1.3860(17)
C6 H6A 0.9300
C8 C9 1.4730(15)
C10 C11 1.4686(17)
C10 H10A 0.9300
C11 C12 1.3938(18)
C11 C16 1.4006(18)
C12 C13 1.3923(17)
C12 H12A 0.9300
C13 C14 1.3841(18)
C13 H13A 0.9300
C14 C15 1.3879(16)
C15 C16 1.3906(16)
C15 H15A 0.9300
C16 H16A 0.9300
O1W H2W1 0.8477
O1W H1W1 0.8182

loop_
_geom_hbond_atom_site_label_D
_geom_hbond_atom_site_label_H
_geom_hbond_atom_site_label_A
_geom_hbond_site_symmetry_A
_geom_hbond_distance_DH
_geom_hbond_distance_HA
_geom_hbond_distance_DA
_geom_hbond_angle_DHA
_geom_hbond_publ_flag
O1W H2W1 O2 2_564 0.85 2.00 2.7932(11) 157 yes
O1W H1W1 O2 2_554 0.82 2.10 2.8987(11) 167 yes
N1 H1N1 O1W 1_545 0.890(17) 1.947(18) 2.8108(13) 163.4(17) yes
C6 H6A O2 2_544 0.93 2.53 3.3418(18) 146 yes

loop_
_geom_torsion_atom_site_label_1
_geom_torsion_atom_site_label_2
_geom_torsion_atom_site_label_3
_geom_torsion_atom_site_label_4
_geom_torsion
C9 N1 N2 C10 175.83(10)
C8 C1 C2 C7 1.26(13)
C8 C1 C2 C3 -178.77(14)
C7 C2 C3 C4 0.58(18)
C1 C2 C3 C4 -179.38(13)
C2 C3 C4 C5 0.73(19)
C3 C4 C5 C6 -0.7(2)
C4 C5 C6 C7 -0.66(19)
C8 O1 C7 C6 -178.42(11)
C8 O1 C7 C2 0.63(11)
C5 C6 C7 O1 -178.99(10)
C5 C6 C7 C2 2.09(18)
C3 C2 C7 O1 178.84(10)
C1 C2 C7 O1 -1.19(12)
C3 C2 C7 C6 -2.09(18)
C1 C2 C7 C6 177.88(11)
C2 C1 C8 O1 -0.94(13)
C2 C1 C8 C9 176.58(10)
C7 O1 C8 C1 0.21(12)
C7 O1 C8 C9 -177.55(9)
N2 N1 C9 O2 0.50(15)
N2 N1 C9 C8 178.34(9)
C1 C8 C9 O2 9.58(17)
O1 C8 C9 O2 -173.05(9)
C1 C8 C9 N1 -168.39(11)
O1 C8 C9 N1 8.97(14)
N1 N2 C10 C11 -178.76(9)
N2 C10 C11 C12 176.26(11)
N2 C10 C11 C16 -3.47(17)
C16 C11 C12 C13 2.60(18)
C10 C11 C12 C13 -177.13(11)
C11 C12 C13 C14 -1.58(17)
C12 C13 C14 C15 -0.80(17)
C12 C13 C14 Br1 178.62(9)
C13 C14 C15 C16 2.11(17)
Br1 C14 C15 C16 -177.32(9)
C14 C15 C16 C11 -1.05(17)
C12 C11 C16 C15 -1.26(18)
C10 C11 C16 C15 178.47(11)

loop_
_cod_related_entry_id
_cod_related_entry_database
_cod_related_entry_code
1 ChemSpider 30657879
